data_2239664
loop_
_publ_author_name
'Nagalakshmi, R. A.'
'Suresh, J.'
'Sivakumar, S.'
'Kumar, R. Ranjith'
'Lakshman, P. L. Nilantha'

_publ_section_title
;
 5-Amino-5'-bromo-6-(4-methylbenzoyl)-8-nitro-2,3-dihydro-1<i>H</i>-spiro[imidazo[1,2-<i>a</i>]pyridine-7,3'-indolin]-2'-one
 including an unknown solvate
;
_journal_coeditor_code TK5316
_journal_issue 7
_journal_name_full 'Acta Crystallographica Section E'
_journal_page_first o816
_journal_page_last o817
_journal_paper_doi 10.1107/S1600536814014391
_journal_volume 70
_journal_year 2014
_chemical_formula_iupac 'C22 H18 Br N5 O4'
_chemical_formula_moiety 'C22 H18 Br N5 O4'
_chemical_formula_sum 'C22 H18 Br N5 O4'
_chemical_formula_weight 496.32
_chemical_melting_point 530
_chemical_name_systematic
5-Amino-5'-bromo-6-(4-methylbenzoyl)-8-nitro-2,3-dihydro-1<i>H</i>-spiro[imidazo[1,2-<i>a</i>]pyridine-7,3'-indolin]-2'-one
_space_group_IT_number 14
_symmetry_cell_setting monoclinic
_symmetry_space_group_name_Hall '-P 2ybc'
_symmetry_space_group_name_H-M 'P 1 21/c 1'
_atom_sites_solution_hydrogens geom
_atom_sites_solution_primary direct
_atom_sites_solution_secondary difmap
_audit_creation_method SHELXL-97
_cell_angle_alpha 90.00
_cell_angle_beta 101.856(2)
_cell_angle_gamma 90.00
_cell_formula_units_Z 4
_cell_length_a 15.5482(9)
_cell_length_b 14.7033(7)
_cell_length_c 12.1907(6)
_cell_measurement_reflns_used 2000
_cell_measurement_temperature 293(2)
_cell_measurement_theta_max 31
_cell_measurement_theta_min 2
_cell_volume 2727.5(2)
_computing_cell_refinement 'SAINT (Bruker, 2004)'
_computing_data_collection 'APEX2 (Bruker, 2004)'
_computing_data_reduction 'SAINT (Bruker, 2004)'
_computing_molecular_graphics 'PLATON (Spek, 2009)'
_computing_publication_material 'SHELXL97 (Sheldrick, 2008)'
_computing_structure_refinement 'SHELXL97 (Sheldrick, 2008)'
_computing_structure_solution 'SHELXS97 (Sheldrick, 2008)'
_diffrn_ambient_temperature 293(2)
_diffrn_detector_area_resol_mean 0
_diffrn_measured_fraction_theta_full 0.999
_diffrn_measured_fraction_theta_max 0.999
_diffrn_measurement_device_type 'Bruker Kappa APEXII'
_diffrn_measurement_method '\w and \f'
_diffrn_radiation_monochromator graphite
_diffrn_radiation_source 'fine-focus sealed tube'
_diffrn_radiation_type MoK\a
_diffrn_radiation_wavelength 0.71073
_diffrn_reflns_av_R_equivalents 0.0354
_diffrn_reflns_av_sigmaI/netI 0.0357
_diffrn_reflns_limit_h_max 11
_diffrn_reflns_limit_h_min -19
_diffrn_reflns_limit_k_max 18
_diffrn_reflns_limit_k_min -18
_diffrn_reflns_limit_l_max 15
_diffrn_reflns_limit_l_min -15
_diffrn_reflns_number 30073
_diffrn_reflns_theta_full 27.00
_diffrn_reflns_theta_max 27.00
_diffrn_reflns_theta_min 1.93
_diffrn_standards_interval_count 0
_diffrn_standards_interval_time 0
_diffrn_standards_number 0
_exptl_absorpt_coefficient_mu 1.539
_exptl_absorpt_correction_T_max 0.974
_exptl_absorpt_correction_T_min 0.967
_exptl_absorpt_correction_type multi-scan
_exptl_absorpt_process_details '(SADABS; Bruker, 2004)'
_exptl_crystal_colour brown
_exptl_crystal_density_diffrn 1.209
_exptl_crystal_density_method 'not measured'
_exptl_crystal_description block
_exptl_crystal_F_000 1008
_exptl_crystal_size_max 0.21
_exptl_crystal_size_mid 0.19
_exptl_crystal_size_min 0.18
_platon_squeeze_details
;
;
_refine_diff_density_max 0.301
_refine_diff_density_min -0.406
_refine_ls_extinction_method none
_refine_ls_goodness_of_fit_ref 1.042
_refine_ls_hydrogen_treatment constr
_refine_ls_matrix_type full
_refine_ls_number_parameters 289
_refine_ls_number_reflns 5962
_refine_ls_number_restraints 1
_refine_ls_restrained_S_all 1.042
_refine_ls_R_factor_all 0.0622
_refine_ls_R_factor_gt 0.0404
_refine_ls_shift/su_max 0.000
_refine_ls_shift/su_mean 0.000
_refine_ls_structure_factor_coef Fsqd
_refine_ls_weighting_details 'calc w=1/[\s^2^(Fo^2^)+(0.0653P)^2^+0.0000P] where P=(Fo^2^+2Fc^2^)/3'
_refine_ls_weighting_scheme calc
_refine_ls_wR_factor_gt 0.1079
_refine_ls_wR_factor_ref 0.1140
_reflns_number_gt 4098
_reflns_number_total 5962
_reflns_threshold_expression I>2\s(I)
_cod_data_source_file tk5316sup1.cif
_cod_data_source_block I
_cod_original_sg_symbol_H-M 'P 21/c'
_cod_database_code 2239664
_cod_database_fobs_code 2239664

loop_
_symmetry_equiv_pos_as_xyz
'x, y, z'
'-x, y+1/2, -z+1/2'
'-x, -y, -z'
'x, -y-1/2, z-1/2'

loop_
_atom_site_type_symbol
_atom_site_label
_atom_site_fract_x
_atom_site_fract_y
_atom_site_fract_z
_atom_site_U_iso_or_equiv
_atom_site_adp_type
_atom_site_calc_flag
_atom_site_refinement_flags
_atom_site_occupancy
_atom_site_symmetry_multiplicity
C C1 0.10831(12) -0.03982(13) 0.29919(16) 0.0302(4) Uani d . 1 1
C C2 0.16209(12) 0.04483(12) 0.33939(15) 0.0273(4) Uani d . 1 1
C C3 0.15943(12) 0.06548(13) 0.46280(15) 0.0302(4) Uani d . 1 1
C C4 0.13013(12) -0.00186(13) 0.52880(16) 0.0335(4) Uani d . 1 1
C C5 0.08565(12) -0.10239(13) 0.37313(16) 0.0315(4) Uani d . 1 1
C C6 0.04187(16) -0.22940(16) 0.45722(19) 0.0509(6) Uani d . 1 1
H H6A 0.0818 -0.2808 0.4694 0.061 Uiso calc R 1 1
H H6B -0.0174 -0.2508 0.4555 0.061 Uiso calc R 1 1
C C7 0.06850(15) -0.15800(14) 0.54656(19) 0.0421(5) Uani d . 1 1
H H7A 0.0184 -0.1374 0.5759 0.051 Uiso calc R 1 1
H H7B 0.1133 -0.1808 0.6078 0.051 Uiso calc R 1 1
C C8 0.12622(12) 0.12869(13) 0.26493(15) 0.0305(4) Uani d . 1 1
C C9 0.26599(13) 0.10750(13) 0.24292(16) 0.0327(4) Uani d . 1 1
C C10 0.25462(12) 0.03862(12) 0.31650(15) 0.0291(4) Uani d . 1 1
C C11 0.32166(12) -0.02155(14) 0.35672(16) 0.0363(5) Uani d . 1 1
H H11 0.3146 -0.0680 0.4059 0.044 Uiso calc R 1 1
C C12 0.39967(14) -0.01014(17) 0.32108(19) 0.0461(5) Uani d . 1 1
C C13 0.41184(14) 0.05743(17) 0.2473(2) 0.0498(6) Uani d . 1 1
H H13 0.4653 0.0626 0.2250 0.060 Uiso calc R 1 1
C C14 0.34405(14) 0.11796(16) 0.20630(18) 0.0449(5) Uani d . 1 1
H H14 0.3509 0.1637 0.1562 0.054 Uiso calc R 1 1
C C31 0.18598(14) 0.15050(13) 0.51348(17) 0.0376(5) Uani d . 1 1
C C32 0.23171(13) 0.22376(13) 0.46127(16) 0.0346(4) Uani d . 1 1
C C33 0.31931(14) 0.21652(15) 0.45811(19) 0.0452(5) Uani d . 1 1
H H33 0.3489 0.1621 0.4781 0.054 Uiso calc R 1 1
C C34 0.36363(16) 0.29024(19) 0.4251(2) 0.0608(6) Uani d U 1 1
H H34 0.4228 0.2845 0.4230 0.073 Uiso calc R 1 1
C C35 0.3216(2) 0.37187(19) 0.3955(2) 0.0621(7) Uani d U 1 1
C C36 0.23388(18) 0.37875(16) 0.3996(2) 0.0515(6) Uani d . 1 1
H H36 0.2043 0.4332 0.3798 0.062 Uiso calc R 1 1
C C37 0.18933(14) 0.30590(14) 0.43283(16) 0.0381(5) Uani d . 1 1
H H37 0.1304 0.3120 0.4361 0.046 Uiso calc R 1 1
C C38 0.3699(3) 0.4543(3) 0.3619(4) 0.1206(16) Uani d . 1 1
H H38A 0.3299 0.5046 0.3458 0.181 Uiso calc R 1 1
H H38B 0.3926 0.4399 0.2965 0.181 Uiso calc R 1 1
H H38C 0.4175 0.4703 0.4223 0.181 Uiso calc R 1 1
N N1 0.09080(11) -0.06034(12) 0.18652(14) 0.0389(4) Uani d . 1 1
N N2 0.12708(14) 0.00993(13) 0.63557(15) 0.0548(5) Uani d . 1 1
H H2A 0.1089 -0.0333 0.6725 0.066 Uiso calc R 1 1
H H2B 0.1433 0.0608 0.6680 0.066 Uiso calc R 1 1
N N3 0.19037(10) 0.16040(11) 0.21672(13) 0.0336(4) Uani d . 1 1
H H3 0.1854 0.2078 0.1746 0.040 Uiso calc R 1 1
N N4 0.10306(11) -0.08480(10) 0.48544(13) 0.0342(4) Uani d . 1 1
N N5 0.04712(11) -0.18207(12) 0.35518(15) 0.0412(4) Uani d . 1 1
H H5 0.0271 -0.2038 0.2894 0.049 Uiso calc R 1 1
O O1 0.05241(12) -0.13281(11) 0.15117(13) 0.0546(4) Uani d . 1 1
O O2 0.11477(11) -0.00570(11) 0.12016(12) 0.0494(4) Uani d . 1 1
O O3 0.05189(9) 0.15950(10) 0.25570(12) 0.0413(4) Uani d . 1 1
O O4 0.17505(15) 0.17071(11) 0.60983(14) 0.0669(5) Uani d . 1 1
Br Br1 0.493532(17) -0.09216(2) 0.37527(3) 0.07818(15) Uani d . 1 1

loop_
_atom_site_aniso_label
_atom_site_aniso_U_11
_atom_site_aniso_U_22
_atom_site_aniso_U_33
_atom_site_aniso_U_12
_atom_site_aniso_U_13
_atom_site_aniso_U_23
C1 0.0390(9) 0.0255(10) 0.0254(10) 0.0006(7) 0.0052(8) -0.0020(8)
C2 0.0378(9) 0.0216(10) 0.0219(9) 0.0030(7) 0.0048(7) 0.0008(8)
C3 0.0428(10) 0.0230(10) 0.0243(10) 0.0030(8) 0.0058(8) 0.0009(8)
C4 0.0427(10) 0.0283(11) 0.0290(11) 0.0032(8) 0.0059(8) 0.0012(9)
C5 0.0351(9) 0.0254(10) 0.0332(11) 0.0012(7) 0.0052(8) -0.0028(8)
C6 0.0645(14) 0.0402(14) 0.0485(14) -0.0178(11) 0.0124(11) 0.0030(11)
C7 0.0533(12) 0.0334(12) 0.0411(13) -0.0091(9) 0.0131(10) 0.0072(10)
C8 0.0410(10) 0.0241(10) 0.0244(10) 0.0048(8) 0.0018(8) -0.0007(8)
C9 0.0429(10) 0.0282(11) 0.0260(10) 0.0008(8) 0.0050(8) -0.0006(8)
C10 0.0376(9) 0.0250(10) 0.0245(10) 0.0007(7) 0.0057(8) -0.0035(8)
C11 0.0410(10) 0.0352(12) 0.0306(11) 0.0053(8) 0.0021(8) 0.0019(9)
C12 0.0408(11) 0.0527(14) 0.0421(13) 0.0134(10) 0.0028(9) -0.0025(11)
C13 0.0406(11) 0.0635(16) 0.0485(14) -0.0003(11) 0.0164(10) -0.0020(12)
C14 0.0511(12) 0.0486(14) 0.0379(13) -0.0054(10) 0.0161(10) 0.0047(11)
C31 0.0577(12) 0.0270(11) 0.0279(11) 0.0004(9) 0.0080(9) -0.0012(9)
C32 0.0497(11) 0.0251(11) 0.0261(10) -0.0015(8) 0.0012(8) -0.0048(8)
C33 0.0483(11) 0.0365(13) 0.0472(13) 0.0031(9) 0.0014(10) -0.0099(10)
C34 0.0533(13) 0.0669(15) 0.0663(17) -0.0117(11) 0.0217(12) -0.0200(13)
C35 0.0841(18) 0.0504(13) 0.0619(17) -0.0197(11) 0.0385(14) -0.0100(12)
C36 0.0818(17) 0.0306(12) 0.0455(14) 0.0039(11) 0.0211(12) 0.0050(10)
C37 0.0485(11) 0.0317(12) 0.0349(12) 0.0026(9) 0.0105(9) -0.0019(9)
C38 0.143(4) 0.081(3) 0.164(4) -0.046(2) 0.093(3) 0.000(3)
N1 0.0517(10) 0.0333(10) 0.0308(10) -0.0021(8) 0.0061(8) -0.0050(8)
N2 0.1040(16) 0.0329(11) 0.0321(11) -0.0126(10) 0.0243(10) -0.0022(8)
N3 0.0464(9) 0.0267(9) 0.0267(9) 0.0032(7) 0.0049(7) 0.0074(7)
N4 0.0481(9) 0.0259(9) 0.0284(9) -0.0050(7) 0.0074(7) 0.0020(7)
N5 0.0548(10) 0.0327(10) 0.0348(10) -0.0114(8) 0.0060(8) -0.0036(8)
O1 0.0814(11) 0.0412(9) 0.0393(9) -0.0214(8) 0.0080(8) -0.0155(7)
O2 0.0767(11) 0.0408(9) 0.0305(8) -0.0099(8) 0.0104(7) -0.0016(7)
O3 0.0428(7) 0.0396(9) 0.0387(9) 0.0142(6) 0.0021(6) 0.0049(6)
O4 0.1371(17) 0.0322(9) 0.0391(10) -0.0172(10) 0.0359(10) -0.0120(7)
Br1 0.05198(16) 0.0981(3) 0.0821(3) 0.03710(14) 0.00837(14) 0.01124(17)

loop_
_atom_type_symbol
_atom_type_description
_atom_type_scat_dispersion_real
_atom_type_scat_dispersion_imag
_atom_type_scat_source
C C 0.0033 0.0016 'International Tables Vol C Tables 4.2.6.8 and 6.1.1.4'
H H 0.0000 0.0000 'International Tables Vol C Tables 4.2.6.8 and 6.1.1.4'
N N 0.0061 0.0033 'International Tables Vol C Tables 4.2.6.8 and 6.1.1.4'
O O 0.0106 0.0060 'International Tables Vol C Tables 4.2.6.8 and 6.1.1.4'
Br Br -0.2901 2.4595 'International Tables Vol C Tables 4.2.6.8 and 6.1.1.4'

loop_
_geom_angle_atom_site_label_1
_geom_angle_atom_site_label_2
_geom_angle_atom_site_label_3
_geom_angle
N1 C1 C5 118.64(17)
N1 C1 C2 118.86(16)
C5 C1 C2 122.03(16)
C1 C2 C10 111.65(14)
C1 C2 C3 110.57(14)
C10 C2 C3 113.94(15)
C1 C2 C8 110.53(15)
C10 C2 C8 100.28(14)
C3 C2 C8 109.43(14)
C4 C3 C31 118.04(17)
C4 C3 C2 119.66(16)
C31 C3 C2 122.30(16)
N2 C4 N4 115.38(18)
N2 C4 C3 123.41(19)
N4 C4 C3 121.21(17)
N5 C5 N4 109.02(17)
N5 C5 C1 130.78(18)
N4 C5 C1 120.20(17)
N5 C6 C7 103.37(16)
N5 C6 H6A 111.1
C7 C6 H6A 111.1
N5 C6 H6B 111.1
C7 C6 H6B 111.1
H6A C6 H6B 109.1
N4 C7 C6 102.60(16)
N4 C7 H7A 111.2
C6 C7 H7A 111.2
N4 C7 H7B 111.2
C6 C7 H7B 111.2
H7A C7 H7B 109.2
O3 C8 N3 127.15(18)
O3 C8 C2 124.20(17)
N3 C8 C2 108.65(15)
C14 C9 C10 121.71(18)
C14 C9 N3 128.25(18)
C10 C9 N3 110.03(16)
C11 C10 C9 120.72(17)
C11 C10 C2 130.31(17)
C9 C10 C2 108.97(15)
C10 C11 C12 117.34(19)
C10 C11 H11 121.3
C12 C11 H11 121.3
C13 C12 C11 122.7(2)
C13 C12 Br1 118.99(16)
C11 C12 Br1 118.32(17)
C12 C13 C14 119.99(19)
C12 C13 H13 120.0
C14 C13 H13 120.0
C9 C14 C13 117.5(2)
C9 C14 H14 121.2
C13 C14 H14 121.2
O4 C31 C3 122.18(18)
O4 C31 C32 113.15(17)
C3 C31 C32 124.64(17)
C33 C32 C37 118.93(19)
C33 C32 C31 120.95(19)
C37 C32 C31 119.27(18)
C32 C33 C34 120.1(2)
C32 C33 H33 120.0
C34 C33 H33 120.0
C35 C34 C33 121.3(2)
C35 C34 H34 119.4
C33 C34 H34 119.4
C36 C35 C34 118.3(2)
C36 C35 C38 119.8(3)
C34 C35 C38 121.9(3)
C35 C36 C37 120.9(2)
C35 C36 H36 119.6
C37 C36 H36 119.6
C36 C37 C32 120.5(2)
C36 C37 H37 119.7
C32 C37 H37 119.7
C35 C38 H38A 109.5
C35 C38 H38B 109.5
H38A C38 H38B 109.5
C35 C38 H38C 109.5
H38A C38 H38C 109.5
H38B C38 H38C 109.5
O2 N1 O1 120.52(17)
O2 N1 C1 118.71(16)
O1 N1 C1 120.76(17)
C4 N2 H2A 120.0
C4 N2 H2B 120.0
H2A N2 H2B 120.0
C8 N3 C9 112.00(15)
C8 N3 H3 124.0
C9 N3 H3 124.0
C4 N4 C5 122.77(16)
C4 N4 C7 125.06(17)
C5 N4 C7 110.57(16)
C5 N5 C6 113.04(17)
C5 N5 H5 123.5
C6 N5 H5 123.5

loop_
_geom_bond_atom_site_label_1
_geom_bond_atom_site_label_2
_geom_bond_distance
C1 N1 1.378(3)
C1 C5 1.383(3)
C1 C2 1.523(3)
C2 C10 1.523(2)
C2 C3 1.544(3)
C2 C8 1.564(3)
C3 C4 1.409(3)
C3 C31 1.418(3)
C4 N2 1.324(3)
C4 N4 1.361(3)
C5 N5 1.314(2)
C5 N4 1.365(3)
C6 N5 1.442(3)
C6 C7 1.508(3)
C6 H6A 0.9700
C6 H6B 0.9700
C7 N4 1.472(2)
C7 H7A 0.9700
C7 H7B 0.9700
C8 O3 1.225(2)
C8 N3 1.341(2)
C9 C14 1.385(3)
C9 C10 1.388(3)
C9 N3 1.391(2)
C10 C11 1.378(3)
C11 C12 1.380(3)
C11 H11 0.9300
C12 C13 1.379(3)
C12 Br1 1.904(2)
C13 C14 1.392(3)
C13 H13 0.9300
C14 H14 0.9300
C31 O4 1.257(2)
C31 C32 1.502(3)
C32 C33 1.374(3)
C32 C37 1.385(3)
C33 C34 1.388(3)
C33 H33 0.9300
C34 C35 1.379(4)
C34 H34 0.9300
C35 C36 1.379(4)
C35 C38 1.525(4)
C36 C37 1.381(3)
C36 H36 0.9300
C37 H37 0.9300
C38 H38A 0.9600
C38 H38B 0.9600
C38 H38C 0.9600
N1 O2 1.250(2)
N1 O1 1.254(2)
N2 H2A 0.8600
N2 H2B 0.8600
N3 H3 0.8600
N5 H5 0.8600

loop_
_geom_hbond_atom_site_label_D
_geom_hbond_atom_site_label_H
_geom_hbond_atom_site_label_A
_geom_hbond_site_symmetry_A
_geom_hbond_distance_DH
_geom_hbond_distance_HA
_geom_hbond_distance_DA
_geom_hbond_angle_DHA
N5 H5 O1 . 0.86 2.09 2.608(2) 118
N2 H2B O4 . 0.86 1.87 2.518(2) 131
N3 H3 O4 4_565 0.86 1.95 2.792(2) 168
N5 H5 O3 2_545 0.86 2.36 2.961(2) 127
C7 H7A O3 3_556 0.97 2.54 3.342(3) 140
C33 H33 Br1 3_656 0.93 2.91 3.675(2) 141
C14 H14 Cg1 4_565 0.93 2.83 3.553(2) 135

loop_
_geom_torsion_atom_site_label_1
_geom_torsion_atom_site_label_2
_geom_torsion_atom_site_label_3
_geom_torsion_atom_site_label_4
_geom_torsion
N1 C1 C2 C10 -62.7(2)
C5 C1 C2 C10 109.30(19)
N1 C1 C2 C3 169.32(16)
C5 C1 C2 C3 -18.7(2)
N1 C1 C2 C8 48.0(2)
C5 C1 C2 C8 -139.99(18)
C1 C2 C3 C4 15.3(2)
C10 C2 C3 C4 -111.41(19)
C8 C2 C3 C4 137.27(17)
C1 C2 C3 C31 -164.99(17)
C10 C2 C3 C31 68.3(2)
C8 C2 C3 C31 -43.0(2)
C31 C3 C4 N2 -0.7(3)
C2 C3 C4 N2 178.98(19)
C31 C3 C4 N4 179.52(18)
C2 C3 C4 N4 -0.8(3)
N1 C1 C5 N5 -1.1(3)
C2 C1 C5 N5 -173.18(19)
N1 C1 C5 N4 179.15(16)
C2 C1 C5 N4 7.1(3)
N5 C6 C7 N4 -11.3(2)
C1 C2 C8 O3 61.5(2)
C10 C2 C8 O3 179.41(18)
C3 C2 C8 O3 -60.5(2)
C1 C2 C8 N3 -119.69(16)
C10 C2 C8 N3 -1.77(19)
C3 C2 C8 N3 118.31(16)
C14 C9 C10 C11 0.7(3)
N3 C9 C10 C11 -178.48(17)
C14 C9 C10 C2 -179.42(18)
N3 C9 C10 C2 1.4(2)
C1 C2 C10 C11 -62.8(3)
C3 C2 C10 C11 63.3(3)
C8 C2 C10 C11 -179.93(19)
C1 C2 C10 C9 117.27(17)
C3 C2 C10 C9 -116.59(17)
C8 C2 C10 C9 0.18(19)
C9 C10 C11 C12 0.1(3)
C2 C10 C11 C12 -179.74(19)
C10 C11 C12 C13 -0.7(3)
C10 C11 C12 Br1 179.96(14)
C11 C12 C13 C14 0.4(4)
Br1 C12 C13 C14 179.77(17)
C10 C9 C14 C13 -0.9(3)
N3 C9 C14 C13 178.1(2)
C12 C13 C14 C9 0.4(3)
C4 C3 C31 O4 -8.1(3)
C2 C3 C31 O4 172.2(2)
C4 C3 C31 C32 169.99(18)
C2 C3 C31 C32 -9.7(3)
O4 C31 C32 C33 102.3(2)
C3 C31 C32 C33 -75.9(3)
O4 C31 C32 C37 -67.0(3)
C3 C31 C32 C37 114.8(2)
C37 C32 C33 C34 -1.0(3)
C31 C32 C33 C34 -170.3(2)
C32 C33 C34 C35 0.3(4)
C33 C34 C35 C36 0.2(4)
C33 C34 C35 C38 178.4(3)
C34 C35 C36 C37 0.1(4)
C38 C35 C36 C37 -178.1(3)
C35 C36 C37 C32 -0.9(3)
C33 C32 C37 C36 1.3(3)
C31 C32 C37 C36 170.8(2)
C5 C1 N1 O2 -176.85(18)
C2 C1 N1 O2 -4.6(3)
C5 C1 N1 O1 2.4(3)
C2 C1 N1 O1 174.70(17)
O3 C8 N3 C9 -178.42(19)
C2 C8 N3 C9 2.8(2)
C14 C9 N3 C8 178.2(2)
C10 C9 N3 C8 -2.7(2)
N2 C4 N4 C5 166.80(18)
C3 C4 N4 C5 -13.5(3)
N2 C4 N4 C7 2.6(3)
C3 C4 N4 C7 -177.68(18)
N5 C5 N4 C4 -169.47(17)
C1 C5 N4 C4 10.3(3)
N5 C5 N4 C7 -3.2(2)
C1 C5 N4 C7 176.55(17)
C6 C7 N4 C4 175.24(19)
C6 C7 N4 C5 9.4(2)
N4 C5 N5 C6 -5.0(2)
C1 C5 N5 C6 175.2(2)
C7 C6 N5 C5 10.7(2)

loop_
_platon_squeeze_void_nr
_platon_squeeze_void_average_x
_platon_squeeze_void_average_y
_platon_squeeze_void_average_z
_platon_squeeze_void_volume
_platon_squeeze_void_count_electrons
1 0.190 0.250 -0.015 415.7 110.8
2 0.810 0.750 -0.026 415.9 111.7
